data_4119999
loop_
_publ_author_name
'Robert J. Comito'
'Fernanda G. Finelli'
'David W. C. MacMillan'

_publ_section_title
;
 Enantioselective Intramolecular Aldehyde \a-Alkylation with Simple
 Olefins: Direct Access to Homo-Ene Products
;
_journal_name_full 'Journal of the American Chemical Society'
_journal_page_first 9358
_journal_page_last 9361
_journal_paper_doi 10.1021/ja4047312
_journal_volume 135
_journal_year 2013
_chemical_formula_moiety 'C36 H24 Fe N6, 3(C2 F6 N O4 S2), 2(C2 H3 N)'
_chemical_formula_sum 'C46 H30 F18 Fe N11 O12 S6'
_chemical_formula_weight 1519.02
_chemical_name_systematic
;
 ?
;
_space_group_IT_number 15
_symmetry_cell_setting monoclinic
_symmetry_space_group_name_Hall '-C 2yc'
_symmetry_space_group_name_H-M 'C 1 2/c 1'
_atom_sites_solution_hydrogens geom
_atom_sites_solution_primary direct
_atom_sites_solution_secondary difmap
_audit_creation_method SHELXL-97
_cell_angle_alpha 90.00
_cell_angle_beta 104.2570(10)
_cell_angle_gamma 90.00
_cell_formula_units_Z 4
_cell_length_a 20.3520(5)
_cell_length_b 15.4353(4)
_cell_length_c 19.6446(4)
_cell_measurement_reflns_used 9988
_cell_measurement_temperature 100(2)
_cell_measurement_theta_max 59.80
_cell_measurement_theta_min 3.64
_cell_volume 5981.1(2)
_computing_cell_refinement 'BRUKER, APEX II SOFTWARE SUITE'
_computing_data_collection 'BRUKER, APEX II SOFTWARE SUITE'
_computing_data_reduction 'BRUKER, APEX II SOFTWARE SUITE'
_computing_molecular_graphics 'Ortep-3 for Windows (Farrugia, 1997)'
_computing_structure_refinement 'SHELXL-97 (Sheldrick, 2008)'
_computing_structure_solution 'SIR-92 (Giacovazzo, 1993)'
_diffrn_ambient_temperature 100(2)
_diffrn_measured_fraction_theta_full 'ACTA 50'
_diffrn_measured_fraction_theta_max 0.976
_diffrn_measurement_device_type 'Bruker APEX-II CCD'
_diffrn_measurement_method 'phi and omega scans'
_diffrn_radiation_monochromator graphite
_diffrn_radiation_source 'fine-focus sealed tube'
_diffrn_radiation_type CuK\a
_diffrn_radiation_wavelength 1.54178
_diffrn_reflns_av_R_equivalents 0.0484
_diffrn_reflns_av_sigmaI/netI 0.0333
_diffrn_reflns_limit_h_max 24
_diffrn_reflns_limit_h_min -23
_diffrn_reflns_limit_k_max 18
_diffrn_reflns_limit_k_min -17
_diffrn_reflns_limit_l_max 23
_diffrn_reflns_limit_l_min -23
_diffrn_reflns_number 28724
_diffrn_reflns_theta_full 'ACTA 50'
_diffrn_reflns_theta_max 66.39
_diffrn_reflns_theta_min 3.64
_diffrn_standards_interval_count 0
_exptl_absorpt_coefficient_mu 5.115
_exptl_absorpt_correction_T_max 0.6287
_exptl_absorpt_correction_T_min 0.4949
_exptl_absorpt_correction_type multi-scan
_exptl_absorpt_process_details sadabs
_exptl_crystal_colour blue
_exptl_crystal_density_diffrn 1.687
_exptl_crystal_description block
_exptl_crystal_F_000 3052
_exptl_crystal_size_max 0.16
_exptl_crystal_size_mid 0.13
_exptl_crystal_size_min 0.10
_platon_squeeze_details
;
The data was treated with the platon/squeeze
routine to account for a further 3 molecules
of acet0nitrile present within the unit cell.
;
_refine_diff_density_max 1.037
_refine_diff_density_min -0.783
_refine_diff_density_rms 0.080
_refine_ls_extinction_method none
_refine_ls_goodness_of_fit_ref 0.752
_refine_ls_hydrogen_treatment constr
_refine_ls_matrix_type full
_refine_ls_number_parameters 447
_refine_ls_number_reflns 5145
_refine_ls_number_restraints 12
_refine_ls_restrained_S_all 0.758
_refine_ls_R_factor_all 0.0548
_refine_ls_R_factor_gt 0.0498
_refine_ls_shift/su_max 0.001
_refine_ls_shift/su_mean 0.000
_refine_ls_structure_factor_coef Fsqd
_refine_ls_weighting_details 'calc w=1/[\s^2^(Fo^2^)+(0.1225P)^2^+44.4362P] where P=(Fo^2^+2Fc^2^)/3'
_refine_ls_weighting_scheme calc
_refine_ls_wR_factor_gt 0.1406
_refine_ls_wR_factor_ref 0.1470
_reflns_number_gt 4562
_reflns_number_total 5145
_reflns_threshold_expression >2\s(I)
_cod_data_source_file ja4047312_si_001.cif
_cod_data_source_block rco1
_cod_database_code 4119999

loop_
_symmetry_equiv_pos_as_xyz
'x, y, z'
'-x, y, -z+1/2'
'x+1/2, y+1/2, z'
'-x+1/2, y+1/2, -z+1/2'
'-x, -y, -z'
'x, -y, z-1/2'
'-x+1/2, -y+1/2, -z'
'x+1/2, -y+1/2, z-1/2'

loop_
_atom_site_label
_atom_site_type_symbol
_atom_site_fract_x
_atom_site_fract_y
_atom_site_fract_z
_atom_site_U_iso_or_equiv
_atom_site_adp_type
_atom_site_occupancy
_atom_site_symmetry_multiplicity
_atom_site_calc_flag
_atom_site_refinement_flags
_atom_site_disorder_assembly
_atom_site_disorder_group
C1 C 0.35209(16) 0.5203(2) 0.19759(17) 0.0202(7) Uani 1 1 d . . .
H1 H 0.3578 0.5643 0.2323 0.024 Uiso 1 1 calc R . .
C2 C 0.28788(16) 0.5067(2) 0.15306(18) 0.0233(7) Uani 1 1 d . . .
H2 H 0.2506 0.5412 0.1579 0.028 Uiso 1 1 calc R . .
C3 C 0.27859(16) 0.4438(2) 0.10248(17) 0.0217(7) Uani 1 1 d . . .
H3 H 0.2349 0.4343 0.0724 0.026 Uiso 1 1 calc R . .
C4 C 0.33386(15) 0.3934(2) 0.09533(15) 0.0178(6) Uani 1 1 d . . .
C5 C 0.33023(16) 0.3251(2) 0.04504(16) 0.0205(7) Uani 1 1 d . . .
H5 H 0.2883 0.3131 0.0126 0.025 Uiso 1 1 calc R . .
C6 C 0.38565(17) 0.2775(2) 0.04307(17) 0.0219(7) Uani 1 1 d . . .
H6 H 0.3816 0.2318 0.0099 0.026 Uiso 1 1 calc R . .
C7 C 0.45024(16) 0.2948(2) 0.09012(16) 0.0194(7) Uani 1 1 d . . .
C8 C 0.51028(18) 0.2490(2) 0.09118(18) 0.0258(7) Uani 1 1 d . . .
H8 H 0.5098 0.2024 0.0595 0.031 Uiso 1 1 calc R . .
C9 C 0.56949(18) 0.2720(2) 0.13833(18) 0.0275(8) Uani 1 1 d . . .
H9 H 0.6102 0.2415 0.1392 0.033 Uiso 1 1 calc R . .
C10 C 0.56970(16) 0.3402(2) 0.18486(17) 0.0220(7) Uani 1 1 d . . .
H10 H 0.6110 0.3554 0.2172 0.026 Uiso 1 1 calc R . .
C11 C 0.45495(15) 0.3624(2) 0.13842(15) 0.0172(6) Uani 1 1 d . . .
C12 C 0.39659(15) 0.4108(2) 0.14185(15) 0.0152(6) Uani 1 1 d . . .
C13 C 0.53469(16) 0.5690(2) 0.12930(16) 0.0204(7) Uani 1 1 d . . .
H13 H 0.5393 0.5140 0.1092 0.024 Uiso 1 1 calc R . .
C14 C 0.54630(17) 0.6441(2) 0.09404(17) 0.0241(7) Uani 1 1 d . . .
H14 H 0.5595 0.6396 0.0510 0.029 Uiso 1 1 calc R . .
C15 C 0.53870(16) 0.7242(2) 0.12125(18) 0.0241(7) Uani 1 1 d . . .
H15 H 0.5468 0.7752 0.0974 0.029 Uiso 1 1 calc R . .
C16 C 0.51878(15) 0.7302(2) 0.18476(17) 0.0218(7) Uani 1 1 d . . .
C17 C 0.50915(17) 0.8095(2) 0.21885(19) 0.0268(7) Uani 1 1 d . . .
H17 H 0.5156 0.8631 0.1977 0.032 Uiso 1 1 calc R . .
C18 C 0.50938(15) 0.6522(2) 0.21778(16) 0.0175(6) Uani 1 1 d . . .
C19 C 0.20575(19) 0.3662(2) 0.3086(2) 0.0328(8) Uani 1 1 d . . .
C20 C 0.2613(2) 0.1156(3) 0.1687(2) 0.0367(9) Uani 1 1 d . . .
F1 F 0.21031(19) 0.39311(19) 0.37340(17) 0.0758(10) Uani 1 1 d . A 1
F2 F 0.25835(14) 0.39863(16) 0.28985(19) 0.0614(8) Uani 1 1 d . A 1
F3 F 0.15051(14) 0.39953(17) 0.2687(2) 0.0733(10) Uani 1 1 d . A 1
F4 F 0.29370(14) 0.08200(16) 0.23011(13) 0.0488(6) Uani 1 1 d . . .
F5 F 0.30062(16) 0.10917(18) 0.12448(15) 0.0578(8) Uani 1 1 d . . .
F6 F 0.20498(14) 0.07039(15) 0.14371(14) 0.0524(7) Uani 1 1 d . . .
N1 N 0.40558(13) 0.47294(17) 0.19257(13) 0.0163(5) Uani 1 1 d . . .
N2 N 0.51377(12) 0.38505(17) 0.18558(13) 0.0167(5) Uani 1 1 d . . .
N3 N 0.51733(12) 0.57287(17) 0.19026(13) 0.0174(6) Uani 1 1 d . . .
N4 N 0.18896(14) 0.22430(19) 0.22571(15) 0.0242(6) Uani 1 1 d . . .
O1 O 0.27024(12) 0.22324(17) 0.34794(12) 0.0275(5) Uani 1 1 d . . .
O2 O 0.14670(12) 0.22392(16) 0.33082(12) 0.0275(5) Uani 1 1 d . . .
O3 O 0.30557(12) 0.26884(17) 0.21106(13) 0.0308(6) Uani 1 1 d . . .
O4 O 0.20748(12) 0.25557(17) 0.10986(12) 0.0280(5) Uani 1 1 d . . .
S1 S 0.20492(4) 0.24741(5) 0.30631(4) 0.0210(2) Uani 1 1 d . A .
S2 S 0.24198(4) 0.23000(5) 0.17913(4) 0.0207(2) Uani 1 1 d . A .
Fe1 Fe 0.5000 0.47734(4) 0.2500 0.01413(19) Uani 1 2 d S . .
C1S C 0.1647(3) 0.8352(4) 0.9932(2) 0.0585(14) Uani 1 1 d . . .
H1S1 H 0.1395 0.8020 0.9526 0.088 Uiso 1 1 calc R . .
H1S2 H 0.1721 0.7992 1.0355 0.088 Uiso 1 1 calc R . .
H1S3 H 0.2085 0.8529 0.9854 0.088 Uiso 1 1 calc R . .
C2S C 0.1262(2) 0.9115(3) 1.00211(19) 0.0380(9) Uani 1 1 d . . .
N1S N 0.0957(2) 0.9714(3) 1.0081(2) 0.0472(9) Uani 1 1 d . . .
F7 F 0.4346(3) 0.8821(4) 0.0506(3) 0.0508(15) Uani 0.437(7) 1 d PD B 1
F8 F 0.3810(3) 0.9995(4) 0.0687(3) 0.0508(15) Uani 0.437(7) 1 d PD B 1
F9 F 0.3361(3) 0.9134(4) -0.0181(3) 0.0508(15) Uani 0.437(7) 1 d PD B 1
F7A F 0.3256(3) 0.9704(5) 0.0197(4) 0.0924(19) Uani 0.563(7) 1 d PD B 2
F8A F 0.4190(3) 0.9727(4) 0.0961(3) 0.0924(19) Uani 0.563(7) 1 d PD B 2
F9A F 0.3930(3) 0.8625(4) 0.0311(4) 0.0924(19) Uani 0.563(7) 1 d PD B 2
S3 S 0.43113(5) 1.00256(7) -0.03533(6) 0.0376(3) Uani 1 1 d . . .
O5 O 0.4252(3) 1.0876(4) -0.0218(3) 0.0415(10) Uani 0.534(5) 1 d P . 1
O6 O 0.3891(3) 0.9620(4) -0.0983(3) 0.0415(10) Uani 0.466(5) 1 d P . 1
O5A O 0.4460(3) 0.9473(4) -0.0883(3) 0.0507(17) Uani 0.534(5) 1 d P . 2
O6A O 0.3896(3) 1.0789(4) -0.0624(4) 0.0441(19) Uani 0.466(5) 1 d P . 2
C21 C 0.3919(2) 0.9472(3) 0.0239(3) 0.0534(13) Uani 1 1 d D B .
N5 N 0.5000(3) 0.9531(4) -0.0148(4) 0.0352(15) Uani 0.50 1 d P . .

loop_
_atom_site_aniso_label
_atom_site_aniso_U_11
_atom_site_aniso_U_22
_atom_site_aniso_U_33
_atom_site_aniso_U_23
_atom_site_aniso_U_13
_atom_site_aniso_U_12
C1 0.0208(16) 0.0194(16) 0.0196(16) 0.0009(12) 0.0038(13) 0.0030(12)
C2 0.0179(17) 0.0251(17) 0.0272(18) 0.0028(14) 0.0060(14) 0.0049(13)
C3 0.0160(15) 0.0253(17) 0.0204(16) 0.0025(13) -0.0017(12) -0.0014(13)
C4 0.0177(15) 0.0215(16) 0.0136(14) 0.0055(12) 0.0025(12) -0.0002(12)
C5 0.0224(16) 0.0259(17) 0.0133(15) -0.0006(13) 0.0046(12) -0.0050(13)
C6 0.0267(17) 0.0243(17) 0.0151(15) -0.0027(13) 0.0055(13) -0.0045(13)
C7 0.0215(16) 0.0226(16) 0.0148(15) 0.0005(12) 0.0058(12) 0.0014(13)
C8 0.0294(18) 0.0280(18) 0.0216(17) -0.0038(14) 0.0094(14) 0.0049(14)
C9 0.0214(17) 0.036(2) 0.0252(18) -0.0059(15) 0.0069(14) 0.0082(14)
C10 0.0168(15) 0.0296(18) 0.0187(16) 0.0008(13) 0.0030(13) 0.0012(13)
C11 0.0177(15) 0.0212(16) 0.0131(14) 0.0045(12) 0.0044(12) 0.0016(12)
C12 0.0174(15) 0.0169(15) 0.0114(14) 0.0016(11) 0.0035(12) -0.0011(12)
C13 0.0180(15) 0.0266(17) 0.0163(15) -0.0004(13) 0.0039(12) -0.0023(13)
C14 0.0241(17) 0.0303(18) 0.0174(16) 0.0042(14) 0.0043(13) -0.0010(14)
C15 0.0196(16) 0.0293(18) 0.0220(17) 0.0085(14) 0.0021(13) -0.0021(13)
C16 0.0141(15) 0.0248(18) 0.0232(17) 0.0038(13) -0.0017(13) -0.0015(12)
C17 0.0225(17) 0.0217(17) 0.0338(19) 0.0027(15) 0.0025(14) 0.0000(14)
C18 0.0103(14) 0.0212(16) 0.0184(15) 0.0007(13) -0.0018(11) 0.0008(12)
C19 0.0301(19) 0.0271(19) 0.042(2) -0.0094(16) 0.0100(17) -0.0015(15)
C20 0.045(2) 0.035(2) 0.033(2) 0.0042(17) 0.0171(18) 0.0074(18)
F1 0.119(3) 0.0481(17) 0.073(2) -0.0318(16) 0.047(2) -0.0045(17)
F2 0.0485(15) 0.0274(13) 0.120(3) -0.0180(14) 0.0427(16) -0.0141(11)
F3 0.0482(16) 0.0282(13) 0.126(3) 0.0122(15) -0.0119(17) 0.0008(12)
F4 0.0616(16) 0.0385(13) 0.0486(15) 0.0153(11) 0.0179(12) 0.0173(12)
F5 0.0792(19) 0.0506(16) 0.0573(16) 0.0018(13) 0.0431(15) 0.0219(14)
F6 0.0663(17) 0.0284(13) 0.0600(16) -0.0115(11) 0.0105(13) -0.0107(12)
N1 0.0157(13) 0.0193(13) 0.0137(13) 0.0012(10) 0.0030(10) -0.0006(10)
N2 0.0159(13) 0.0187(13) 0.0150(12) 0.0021(10) 0.0029(10) -0.0004(10)
N3 0.0141(12) 0.0206(14) 0.0160(13) 0.0011(10) 0.0007(10) 0.0002(10)
N4 0.0203(14) 0.0311(16) 0.0204(14) -0.0026(12) 0.0040(11) -0.0051(12)
O1 0.0236(12) 0.0362(14) 0.0207(12) -0.0018(10) 0.0017(10) -0.0023(10)
O2 0.0224(12) 0.0366(14) 0.0254(12) -0.0008(10) 0.0094(10) -0.0014(10)
O3 0.0249(13) 0.0433(15) 0.0227(12) 0.0041(11) 0.0033(10) -0.0117(11)
O4 0.0311(13) 0.0334(14) 0.0176(12) 0.0008(10) 0.0025(10) -0.0034(11)
S1 0.0195(4) 0.0238(4) 0.0195(4) -0.0024(3) 0.0044(3) -0.0013(3)
S2 0.0205(4) 0.0229(4) 0.0181(4) 0.0001(3) 0.0036(3) -0.0034(3)
Fe1 0.0128(3) 0.0181(4) 0.0111(3) 0.000 0.0024(3) 0.000
C1S 0.077(4) 0.070(3) 0.029(2) 0.004(2) 0.015(2) 0.028(3)
C2S 0.039(2) 0.054(3) 0.0210(19) -0.0041(17) 0.0078(16) -0.005(2)
N1S 0.044(2) 0.055(2) 0.045(2) -0.0110(18) 0.0143(18) -0.0034(19)
F7 0.026(2) 0.048(2) 0.075(3) 0.0139(18) 0.0057(17) -0.0004(14)
F8 0.026(2) 0.048(2) 0.075(3) 0.0139(18) 0.0057(17) -0.0004(14)
F9 0.026(2) 0.048(2) 0.075(3) 0.0139(18) 0.0057(17) -0.0004(14)
F7A 0.058(2) 0.120(4) 0.107(3) 0.070(3) 0.035(2) 0.022(2)
F8A 0.058(2) 0.120(4) 0.107(3) 0.070(3) 0.035(2) 0.022(2)
F9A 0.058(2) 0.120(4) 0.107(3) 0.070(3) 0.035(2) 0.022(2)
S3 0.0276(5) 0.0356(5) 0.0467(6) -0.0079(4) 0.0033(4) 0.0107(4)
O5 0.033(2) 0.044(2) 0.044(2) -0.0096(19) 0.0020(19) 0.0077(19)
O6 0.033(2) 0.044(2) 0.044(2) -0.0096(19) 0.0020(19) 0.0077(19)
O5A 0.057(4) 0.042(3) 0.043(3) -0.005(3) -0.006(3) 0.011(3)
O6A 0.027(3) 0.020(3) 0.083(5) 0.011(3) 0.009(4) 0.005(2)
C21 0.032(2) 0.042(3) 0.077(4) 0.021(3) -0.003(2) 0.0090(19)
N5 0.024(3) 0.025(3) 0.058(4) -0.018(3) 0.012(3) -0.002(3)

loop_
_atom_type_symbol
_atom_type_description
_atom_type_scat_dispersion_real
_atom_type_scat_dispersion_imag
_atom_type_scat_source
C C 0.0181 0.0091 'International Tables Vol C Tables 4.2.6.8 and 6.1.1.4'
H H 0.0000 0.0000 'International Tables Vol C Tables 4.2.6.8 and 6.1.1.4'
F F 0.0727 0.0534 'International Tables Vol C Tables 4.2.6.8 and 6.1.1.4'
Fe Fe -1.1336 3.1974 'International Tables Vol C Tables 4.2.6.8 and 6.1.1.4'
N N 0.0311 0.0180 'International Tables Vol C Tables 4.2.6.8 and 6.1.1.4'
O O 0.0492 0.0322 'International Tables Vol C Tables 4.2.6.8 and 6.1.1.4'
S S 0.3331 0.5567 'International Tables Vol C Tables 4.2.6.8 and 6.1.1.4'

loop_
_geom_angle_atom_site_label_1
_geom_angle_atom_site_label_2
_geom_angle_atom_site_label_3
_geom_angle
_geom_angle_site_symmetry_1
_geom_angle_site_symmetry_3
N1 C1 C2 121.7(3) . .
C3 C2 C1 120.1(3) . .
C2 C3 C4 119.7(3) . .
C12 C4 C3 116.9(3) . .
C12 C4 C5 118.3(3) . .
C3 C4 C5 124.7(3) . .
C6 C5 C4 121.1(3) . .
C5 C6 C7 121.2(3) . .
C8 C7 C11 116.8(3) . .
C8 C7 C6 124.8(3) . .
C11 C7 C6 118.4(3) . .
C9 C8 C7 119.6(3) . .
C8 C9 C10 119.9(3) . .
N2 C10 C9 122.2(3) . .
N2 C11 C7 123.6(3) . .
N2 C11 C12 115.9(3) . .
C7 C11 C12 120.5(3) . .
N1 C12 C4 123.3(3) . .
N1 C12 C11 116.2(3) . .
C4 C12 C11 120.5(3) . .
N3 C13 C14 121.5(3) . .
C15 C14 C13 120.3(3) . .
C14 C15 C16 119.4(3) . .
C15 C16 C18 117.0(3) . .
C15 C16 C17 125.1(3) . .
C18 C16 C17 117.9(3) . .
C17 C17 C16 121.3(2) 2_655 .
N3 C18 C18 116.16(17) . 2_655
N3 C18 C16 123.0(3) . .
C18 C18 C16 120.85(19) 2_655 .
F3 C19 F2 108.8(4) . .
F3 C19 F1 107.5(4) . .
F2 C19 F1 106.4(3) . .
F3 C19 S1 112.1(3) . .
F2 C19 S1 112.1(3) . .
F1 C19 S1 109.7(3) . .
F5 C20 F6 109.0(3) . .
F5 C20 F4 108.7(3) . .
F6 C20 F4 108.7(3) . .
F5 C20 S2 109.1(3) . .
F6 C20 S2 111.1(3) . .
F4 C20 S2 110.3(3) . .
C1 N1 C12 118.3(3) . .
C1 N1 Fe1 129.4(2) . .
C12 N1 Fe1 112.2(2) . .
C10 N2 C11 117.9(3) . .
C10 N2 Fe1 129.6(2) . .
C11 N2 Fe1 112.4(2) . .
C13 N3 C18 118.7(3) . .
C13 N3 Fe1 128.9(2) . .
C18 N3 Fe1 112.3(2) . .
S2 N4 S1 124.60(18) . .
O1 S1 O2 118.18(15) . .
O1 S1 N4 116.64(15) . .
O2 S1 N4 107.32(15) . .
O1 S1 C19 104.19(16) . .
O2 S1 C19 104.37(16) . .
N4 S1 C19 104.45(17) . .
O3 S2 O4 119.00(15) . .
O3 S2 N4 116.40(15) . .
O4 S2 N4 108.80(15) . .
O3 S2 C20 105.00(18) . .
O4 S2 C20 103.23(17) . .
N4 S2 C20 101.94(17) . .
N3 Fe1 N3 83.06(15) . 2_655
N3 Fe1 N2 94.81(11) . .
N3 Fe1 N2 176.69(10) 2_655 .
N3 Fe1 N2 176.69(10) . 2_655
N3 Fe1 N2 94.81(11) 2_655 2_655
N2 Fe1 N2 87.43(15) . 2_655
N3 Fe1 N1 88.70(10) . .
N3 Fe1 N1 94.26(10) 2_655 .
N2 Fe1 N1 83.14(10) . .
N2 Fe1 N1 94.00(10) 2_655 .
N3 Fe1 N1 94.26(10) . 2_655
N3 Fe1 N1 88.70(10) 2_655 2_655
N2 Fe1 N1 94.00(10) . 2_655
N2 Fe1 N1 83.14(10) 2_655 2_655
N1 Fe1 N1 176.06(15) . 2_655
N1S C2S C1S 179.0(5) . .
O5 S3 O5A 140.0(4) . .
O5 S3 O6 121.4(4) . .
O5A S3 O6A 114.8(4) . .
O6 S3 O6A 82.7(4) . .
O5 S3 N5 122.9(4) . .
O5A S3 N5 63.9(3) . .
O6 S3 N5 108.1(3) . .
O6A S3 N5 152.3(4) . .
O5 S3 N5 65.4(3) . 5_675
O5A S3 N5 112.3(3) . 5_675
O6 S3 N5 156.5(4) . 5_675
O6A S3 N5 102.2(4) . 5_675
N5 S3 N5 58.1(4) . 5_675
O5 S3 C21 105.2(3) . .
O5A S3 C21 113.4(3) . .
O6 S3 C21 94.9(3) . .
O6A S3 C21 108.1(3) . .
N5 S3 C21 96.6(3) . .
N5 S3 C21 105.1(3) 5_675 .
S3 O5 N5 66.2(3) . 5_675
S3 O5A N5 61.9(3) . .
F8 C21 F9A 124.5(6) . .
F8 C21 F9 114.4(5) . .
F9A C21 F9 70.5(4) . .
F8 C21 F7 114.6(5) . .
F9 C21 F7 108.6(5) . .
F8 C21 F7A 62.2(5) . .
F9A C21 F7A 104.7(5) . .
F9 C21 F7A 52.6(4) . .
F7 C21 F7A 138.1(5) . .
F9A C21 F8A 100.0(5) . .
F9 C21 F8A 140.8(6) . .
F7 C21 F8A 76.6(4) . .
F7A C21 F8A 96.8(5) . .
F8 C21 S3 109.6(4) . .
F9A C21 S3 123.3(5) . .
F9 C21 S3 103.5(4) . .
F7 C21 S3 105.2(4) . .
F7A C21 S3 115.2(4) . .
F8A C21 S3 112.7(4) . .
S3 N5 O5A 54.2(3) . .
S3 N5 O5 168.2(5) . 5_675
O5A N5 O5 137.5(5) . 5_675
S3 N5 S3 121.9(4) . 5_675
O5A N5 S3 149.6(5) . 5_675
O5 N5 S3 48.5(3) 5_675 5_675

loop_
_geom_bond_atom_site_label_1
_geom_bond_atom_site_label_2
_geom_bond_distance
_geom_bond_site_symmetry_2
C1 N1 1.335(4) .
C1 C2 1.398(5) .
C2 C3 1.369(5) .
C3 C4 1.402(5) .
C4 C12 1.401(4) .
C4 C5 1.434(5) .
C5 C6 1.355(5) .
C6 C7 1.434(5) .
C7 C8 1.408(5) .
C7 C11 1.397(5) .
C8 C9 1.373(5) .
C9 C10 1.394(5) .
C10 N2 1.335(4) .
C11 N2 1.366(4) .
C11 C12 1.419(4) .
C12 N1 1.362(4) .
C13 N3 1.331(4) .
C13 C14 1.400(5) .
C14 C15 1.371(5) .
C15 C16 1.407(5) .
C16 C18 1.404(5) .
C16 C17 1.430(5) .
C17 C17 1.364(7) 2_655
C18 N3 1.364(4) .
C18 C18 1.409(6) 2_655
C19 F3 1.307(5) .
C19 F2 1.314(5) .
C19 F1 1.320(5) .
C19 S1 1.835(4) .
C20 F5 1.322(5) .
C20 F6 1.328(5) .
C20 F4 1.330(5) .
C20 S2 1.831(4) .
N1 Fe1 1.975(3) .
N2 Fe1 1.971(3) .
N3 Fe1 1.970(3) .
N4 S2 1.580(3) .
N4 S1 1.577(3) .
O1 S1 1.428(2) .
O2 S1 1.431(2) .
O3 S2 1.424(3) .
O4 S2 1.425(2) .
Fe1 N3 1.970(3) 2_655
Fe1 N2 1.971(3) 2_655
Fe1 N1 1.975(3) 2_655
C1S C2S 1.448(7) .
C2S N1S 1.137(6) .
F7 C21 1.345(7) .
F8 C21 1.253(8) .
F9 C21 1.336(7) .
F7A C21 1.379(7) .
F8A C21 1.443(8) .
F9A C21 1.315(8) .
S3 O5 1.350(6) .
S3 O5A 1.434(6) .
S3 O6 1.461(6) .
S3 O6A 1.471(6) .
S3 N5 1.559(6) .
S3 N5 1.650(6) 5_675
S3 C21 1.783(5) .
O5 N5 1.640(9) 5_675
O5A N5 1.587(9) .
N5 O5 1.640(9) 5_675
N5 S3 1.650(6) 5_675

loop_
_geom_torsion_atom_site_label_1
_geom_torsion_atom_site_label_2
_geom_torsion_atom_site_label_3
_geom_torsion_atom_site_label_4
_geom_torsion
_geom_torsion_site_symmetry_1
_geom_torsion_site_symmetry_4
N1 C1 C2 C3 -0.2(5) . .
C1 C2 C3 C4 -0.4(5) . .
C2 C3 C4 C12 0.4(5) . .
C2 C3 C4 C5 179.2(3) . .
C12 C4 C5 C6 1.1(4) . .
C3 C4 C5 C6 -177.8(3) . .
C4 C5 C6 C7 -1.4(5) . .
C5 C6 C7 C8 -179.5(3) . .
C5 C6 C7 C11 0.0(5) . .
C11 C7 C8 C9 -0.1(5) . .
C6 C7 C8 C9 179.4(3) . .
C7 C8 C9 C10 0.2(5) . .
C8 C9 C10 N2 0.0(5) . .
C8 C7 C11 N2 -0.3(5) . .
C6 C7 C11 N2 -179.8(3) . .
C8 C7 C11 C12 -178.7(3) . .
C6 C7 C11 C12 1.8(4) . .
C3 C4 C12 N1 0.2(4) . .
C5 C4 C12 N1 -178.7(3) . .
C3 C4 C12 C11 179.6(3) . .
C5 C4 C12 C11 0.7(4) . .
N2 C11 C12 N1 -1.3(4) . .
C7 C11 C12 N1 177.3(3) . .
N2 C11 C12 C4 179.3(3) . .
C7 C11 C12 C4 -2.1(4) . .
N3 C13 C14 C15 -1.2(5) . .
C13 C14 C15 C16 -0.3(5) . .
C14 C15 C16 C18 1.6(5) . .
C14 C15 C16 C17 179.9(3) . .
C15 C16 C17 C17 -178.9(4) . 2_655
C18 C16 C17 C17 -0.6(6) . 2_655
C15 C16 C18 N3 -1.4(4) . .
C17 C16 C18 N3 -179.8(3) . .
C15 C16 C18 C18 178.9(3) . 2_655
C17 C16 C18 C18 0.4(5) . 2_655
C2 C1 N1 C12 0.8(5) . .
C2 C1 N1 Fe1 -178.3(2) . .
C4 C12 N1 C1 -0.8(4) . .
C11 C12 N1 C1 179.8(3) . .
C4 C12 N1 Fe1 178.5(2) . .
C11 C12 N1 Fe1 -0.9(3) . .
C9 C10 N2 C11 -0.3(5) . .
C9 C10 N2 Fe1 175.1(3) . .
C7 C11 N2 C10 0.5(4) . .
C12 C11 N2 C10 179.0(3) . .
C7 C11 N2 Fe1 -175.7(2) . .
C12 C11 N2 Fe1 2.8(3) . .
C14 C13 N3 C18 1.4(4) . .
C14 C13 N3 Fe1 -178.9(2) . .
C18 C18 N3 C13 179.7(3) 2_655 .
C16 C18 N3 C13 -0.1(4) . .
C18 C18 N3 Fe1 -0.1(4) 2_655 .
C16 C18 N3 Fe1 -179.8(2) . .
S2 N4 S1 O1 -37.9(3) . .
S2 N4 S1 O2 -173.1(2) . .
S2 N4 S1 C19 76.5(3) . .
F3 C19 S1 O1 175.7(3) . .
F2 C19 S1 O1 53.0(3) . .
F1 C19 S1 O1 -64.9(3) . .
F3 C19 S1 O2 -59.7(3) . .
F2 C19 S1 O2 177.6(3) . .
F1 C19 S1 O2 59.7(3) . .
F3 C19 S1 N4 52.9(3) . .
F2 C19 S1 N4 -69.8(3) . .
F1 C19 S1 N4 172.2(3) . .
S1 N4 S2 O3 -8.0(3) . .
S1 N4 S2 O4 -145.8(2) . .
S1 N4 S2 C20 105.6(2) . .
F5 C20 S2 O3 -64.3(3) . .
F6 C20 S2 O3 175.6(3) . .
F4 C20 S2 O3 55.0(3) . .
F5 C20 S2 O4 61.0(3) . .
F6 C20 S2 O4 -59.1(3) . .
F4 C20 S2 O4 -179.6(3) . .
F5 C20 S2 N4 173.9(3) . .
F6 C20 S2 N4 53.8(3) . .
F4 C20 S2 N4 -66.8(3) . .
C13 N3 Fe1 N1 -85.2(3) . .
C18 N3 Fe1 N1 94.5(2) . .
C13 N3 Fe1 N1 92.2(3) . 2_655
C18 N3 Fe1 N1 -88.1(2) . 2_655
C10 N2 Fe1 N2 -83.8(3) . 2_655
C11 N2 Fe1 N2 91.8(2) . 2_655
C10 N2 Fe1 N1 -178.2(3) . .
C11 N2 Fe1 N1 -2.6(2) . .
C10 N2 Fe1 N1 -0.9(3) . 2_655
C11 N2 Fe1 N1 174.7(2) . 2_655
C1 N1 Fe1 N3 -83.9(3) . .
C12 N1 Fe1 N3 96.9(2) . .
C1 N1 Fe1 N3 -0.9(3) . 2_655
C12 N1 Fe1 N3 179.9(2) . 2_655
C1 N1 Fe1 N2 -178.9(3) . .
C12 N1 Fe1 N2 1.9(2) . .
C1 N1 Fe1 N2 94.2(3) . 2_655
C12 N1 Fe1 N2 -85.0(2) . 2_655
O5A S3 O5 N5 -95.9(6) . 5_675
O6 S3 O5 N5 -154.5(4) . 5_675
O6A S3 O5 N5 -160.0(7) . 5_675
N5 S3 O5 N5 -8.5(7) . 5_675
C21 S3 O5 N5 99.9(3) . 5_675
O5 S3 O5A N5 110.9(6) . .
O6 S3 O5A N5 -159.5(6) . .
O6A S3 O5A N5 149.3(4) . .
N5 S3 O5A N5 33.1(6) 5_675 .
C21 S3 O5A N5 -85.8(4) . .
O5 S3 C21 F8 -11.4(5) . .
O5A S3 C21 F8 179.6(4) . .
O6 S3 C21 F8 -135.9(4) . .
O6A S3 C21 F8 -51.9(5) . .
N5 S3 C21 F8 115.3(4) . .
N5 S3 C21 F8 56.6(4) 5_675 .
O5 S3 C21 F9A -173.6(6) . .
O5A S3 C21 F9A 17.4(6) . .
O6 S3 C21 F9A 61.9(6) . .
O6A S3 C21 F9A 145.9(6) . .
N5 S3 C21 F9A -46.9(6) . .
N5 S3 C21 F9A -105.6(5) 5_675 .
O5 S3 C21 F9 111.0(5) . .
O5A S3 C21 F9 -58.0(5) . .
O6 S3 C21 F9 -13.4(4) . .
O6A S3 C21 F9 70.5(5) . .
N5 S3 C21 F9 -122.3(4) . .
N5 S3 C21 F9 179.0(4) 5_675 .
O5 S3 C21 F7 -135.1(5) . .
O5A S3 C21 F7 55.9(5) . .
O6 S3 C21 F7 100.4(5) . .
O6A S3 C21 F7 -175.6(5) . .
N5 S3 C21 F7 -8.4(5) . .
N5 S3 C21 F7 -67.1(5) 5_675 .
O5 S3 C21 F7A 56.3(6) . .
O5A S3 C21 F7A -112.7(6) . .
O6 S3 C21 F7A -68.2(6) . .
O6A S3 C21 F7A 15.8(6) . .
N5 S3 C21 F7A -177.0(5) . .
N5 S3 C21 F7A 124.3(5) 5_675 .
O5 S3 C21 F8A -53.6(5) . .
O5A S3 C21 F8A 137.4(4) . .
O6 S3 C21 F8A -178.0(4) . .
O6A S3 C21 F8A -94.1(5) . .
N5 S3 C21 F8A 73.1(4) . .
N5 S3 C21 F8A 14.4(5) 5_675 .
O5 S3 N5 O5A -134.3(5) . .
O6 S3 N5 O5A 15.5(5) . .
O6A S3 N5 O5A -94.1(9) . .
N5 S3 N5 O5A -143.4(7) 5_675 .
C21 S3 N5 O5A 112.8(4) . .
O5 S3 N5 O5 42(3) . 5_675
O5A S3 N5 O5 176(3) . 5_675
O6 S3 N5 O5 -168(3) . 5_675
O6A S3 N5 O5 82(3) . 5_675
N5 S3 N5 O5 33(2) 5_675 5_675
C21 S3 N5 O5 -71(3) . 5_675
O5 S3 N5 S3 9.2(7) . 5_675
O5A S3 N5 S3 143.4(7) . 5_675
O6 S3 N5 S3 159.0(5) . 5_675
O6A S3 N5 S3 49.4(11) . 5_675
N5 S3 N5 S3 0.0 5_675 5_675
C21 S3 N5 S3 -103.7(5) . 5_675
S3 O5A N5 O5 -178.8(8) . 5_675
S3 O5A N5 S3 -93.4(9) . 5_675

loop_
_platon_squeeze_void_nr
_platon_squeeze_void_average_x
_platon_squeeze_void_average_y
_platon_squeeze_void_average_z
_platon_squeeze_void_volume
_platon_squeeze_void_count_electrons
_platon_squeeze_void_content
1 0.500 0.106 0.250 79 20 ' '
2 0.500 -0.106 0.750 79 20 ' '
3 1.000 0.394 0.750 79 20 ' '
4 1.000 0.606 0.250 79 20 ' '
